data_1554498
loop_
_publ_author_name
'Fan, Jian-Hong'
'Hu, Ya-Jian'
'Guo, Qiang'
'Li, Shaoping'
'Zhao, Jing'
'Li, Chuang-Chuang'

_publ_section_title
;
 Asymmetric synthesis of the tetracyclic core of bufogargarizin C by an
 intramolecular [5 + 2] cycloaddition
;
_journal_issue 1
_journal_name_full 'Organic Chemistry Frontiers'
_journal_page_first 22
_journal_paper_doi 10.1039/C8QO01089G
_journal_volume 6
_journal_year 2019
_chemical_absolute_configuration ad
_chemical_formula_moiety 'C38 H42 Cl2 O7'
_chemical_formula_sum 'C38 H42 Cl2 O7'
_chemical_formula_weight 681.61
_space_group_crystal_system monoclinic
_space_group_IT_number 5
_space_group_name_Hall 'C 2y'
_space_group_name_H-M_alt 'C 1 2 1'
_atom_sites_solution_hydrogens geom
_atom_sites_solution_primary dual
_audit_creation_date 2018-07-17
_audit_creation_method
;
Olex2 1.2
(compiled 2018.05.29 svn.r3508 for OlexSys, GUI svn.r5506)
;
_audit_update_record
;
2018-09-14 deposited with the CCDC.
2018-11-05 downloaded from the CCDC.
;
_cell_angle_alpha 90
_cell_angle_beta 105.306(2)
_cell_angle_gamma 90
_cell_formula_units_Z 4
_cell_length_a 25.2058(19)
_cell_length_b 7.2704(6)
_cell_length_c 19.2306(15)
_cell_measurement_reflns_used 9841
_cell_measurement_temperature 100
_cell_measurement_theta_max 27.63
_cell_measurement_theta_min 2.38
_cell_volume 3399.1(5)
_computing_cell_refinement 'SAINT v8.37A (Bruker, 2015)'
_computing_data_reduction 'SAINT v8.37A (Bruker, 2015)'
_computing_molecular_graphics 'Olex2 (Dolomanov et al., 2009)'
_computing_publication_material 'Olex2 (Dolomanov et al., 2009)'
_computing_structure_refinement 'ShelXL (Sheldrick, 2015)'
_computing_structure_solution 'ShelXT (Sheldrick, 2015)'
_diffrn_ambient_temperature 100
_diffrn_detector 'Bruker PHOTO 100 area detector'
_diffrn_detector_area_resol_mean 7.9
_diffrn_detector_type 'CCD area detector'
_diffrn_measured_fraction_theta_full 0.999
_diffrn_measured_fraction_theta_max 0.992
_diffrn_measurement_device 'three-circle diffractometer'
_diffrn_measurement_device_type 'Bruker PHOTO 100 area detector'
_diffrn_measurement_method '\w and \f scans'
_diffrn_radiation_monochromator 'mirror optics'
_diffrn_radiation_probe x-ray
_diffrn_radiation_type MoK\a
_diffrn_radiation_wavelength 0.71073
_diffrn_reflns_av_R_equivalents 0.0643
_diffrn_reflns_av_unetI/netI 0.0325
_diffrn_reflns_Laue_measured_fraction_full 0.999
_diffrn_reflns_Laue_measured_fraction_max 0.992
_diffrn_reflns_limit_h_max 32
_diffrn_reflns_limit_h_min -32
_diffrn_reflns_limit_k_max 9
_diffrn_reflns_limit_k_min -9
_diffrn_reflns_limit_l_max 25
_diffrn_reflns_limit_l_min -24
_diffrn_reflns_number 78192
_diffrn_reflns_point_group_measured_fraction_full 0.999
_diffrn_reflns_point_group_measured_fraction_max 0.989
_diffrn_reflns_theta_full 25.242
_diffrn_reflns_theta_max 27.719
_diffrn_reflns_theta_min 2.196
_diffrn_source 'microfocus sealed X-ray tube'
_diffrn_source_type 'Incoatec I\ms'
_diffrn_standards_number 0
_exptl_absorpt_coefficient_mu 0.241
_exptl_absorpt_correction_T_max 0.7456
_exptl_absorpt_correction_T_min 0.6926
_exptl_absorpt_correction_type multi-scan
_exptl_absorpt_process_details
'SADABS-2014/5 (Bruker,2014/5) was used for absorption correction. wR2(int) was 0.1121 before and 0.0725 after correction. The Ratio of minimum to maximum transmission is 0.8332. The \l/2 correction factor is Not present.'
_exptl_crystal_colour colourless
_exptl_crystal_colour_primary colourless
_exptl_crystal_density_diffrn 1.332
_exptl_crystal_description plate
_exptl_crystal_F_000 1440
_exptl_crystal_size_max 0.42
_exptl_crystal_size_mid 0.41
_exptl_crystal_size_min 0.09
_refine_diff_density_max 0.312
_refine_diff_density_min -0.283
_refine_diff_density_rms 0.057
_refine_ls_abs_structure_details
;
 Flack x determined using 3237 quotients [(I+)-(I-)]/[(I+)+(I-)]
 (Parsons, Flack and Wagner, Acta Cryst. B69 (2013) 249-259).
;
_refine_ls_abs_structure_Flack 0.04(3)
_refine_ls_extinction_coef 0.0031(4)
_refine_ls_extinction_expression Fc^*^=kFc[1+0.001xFc^2^\l^3^/sin(2\q)]^-1/4^
_refine_ls_extinction_method 'SHELXL-2016/6 (Sheldrick 2016)'
_refine_ls_goodness_of_fit_ref 1.107
_refine_ls_hydrogen_treatment constr
_refine_ls_matrix_type full
_refine_ls_number_parameters 428
_refine_ls_number_reflns 7899
_refine_ls_number_restraints 1
_refine_ls_restrained_S_all 1.107
_refine_ls_R_factor_all 0.0433
_refine_ls_R_factor_gt 0.0408
_refine_ls_shift/su_max 0.001
_refine_ls_shift/su_mean 0.000
_refine_ls_structure_factor_coef Fsqd
_refine_ls_weighting_details 'w=1/[\s^2^(Fo^2^)+(0.0210P)^2^+5.8757P] where P=(Fo^2^+2Fc^2^)/3'
_refine_ls_weighting_scheme calc
_refine_ls_wR_factor_gt 0.0936
_refine_ls_wR_factor_ref 0.0945
_reflns_Friedel_coverage 0.846
_reflns_Friedel_fraction_full 0.999
_reflns_Friedel_fraction_max 0.984
_reflns_number_gt 7567
_reflns_number_total 7899
_reflns_threshold_expression 'I > 2\s(I)'
_cod_data_source_file c8qo01089g2.cif
_cod_data_source_block mo_cxy0424_0m
_cod_database_code 1554498
_shelx_shelxl_version_number 2016/6
_shelx_space_group_comment
;
The symmetry employed for this shelxl refinement is uniquely defined
by the following loop, which should always be used as a source of
symmetry information in preference to the above space-group names.
They are only intended as comments.
;
_olex2_refinement_description
;
1. Fixed Uiso
 At 1.2 times of:
  All C(H) groups, All C(H,H) groups
 At 1.5 times of:
  All C(H,H,H) groups
2.a Ternary CH refined with riding coordinates:
 C6(H6), C7(H7), C9(H9), C13(H13), C14(H14), C26(H26), C31(H31)
2.b Secondary CH2 refined with riding coordinates:
 C10(H10A,H10B), C11(H11A,H11B), C15(H15A,H15B), C24(H24A,H24B), C25(H25A,
 H25B), C28(H28A,H28B), C30(H30A,H30B)
2.c Aromatic/amide H refined with riding coordinates:
 C2(H2), C3(H3), C18(H18), C19(H19), C21(H21), C22(H22), C33(H33), C34(H34),
 C36(H36), C37(H37)
2.d X=CH2 refined with riding coordinates:
 C38(H38A,H38B)
2.e Idealised Me refined as rotating group:
 C23(H23A,H23B,H23C), C29(H29A,H29B,H29C), C35(H35A,H35B,H35C)
;
_olex2_submission_special_instructions 'No special instructions were received'

loop_
_space_group_symop_operation_xyz
'x, y, z'
'-x, y, -z'
'x+1/2, y+1/2, z'
'-x+1/2, y+1/2, -z'

loop_
_atom_site_label
_atom_site_type_symbol
_atom_site_fract_x
_atom_site_fract_y
_atom_site_fract_z
_atom_site_U_iso_or_equiv
_atom_site_adp_type
_atom_site_occupancy
_atom_site_site_symmetry_order
_atom_site_calc_flag
_atom_site_refinement_flags_posn
Cl1 Cl -0.13534(4) 0.84477(13) -0.02564(5) 0.0366(2) Uani 1 1 d .
Cl2 Cl 0.89848(3) 0.53608(13) 0.46969(4) 0.02827(19) Uani 1 1 d .
O1 O 0.08560(8) 0.4097(3) 0.16231(12) 0.0198(5) Uani 1 1 d .
O2 O 0.21987(8) 0.3533(3) 0.28520(10) 0.0163(4) Uani 1 1 d .
O3 O 0.62775(8) 0.5332(4) 0.42566(11) 0.0269(5) Uani 1 1 d .
O4 O 0.03674(9) 0.1542(3) 0.11979(14) 0.0272(5) Uani 1 1 d .
O5 O 0.32498(8) 0.6025(3) 0.16898(10) 0.0171(4) Uani 1 1 d .
O6 O 0.27616(9) 0.8064(3) 0.08185(11) 0.0209(5) Uani 1 1 d .
C38 C 0.14532(14) 0.7675(5) 0.2405(2) 0.0302(8) Uani 1 1 d .
H38A H 0.156114 0.881614 0.227136 0.036 Uiso 1 1 calc R
H38B H 0.113506 0.757187 0.256005 0.036 Uiso 1 1 calc R
O8 O 0.65370(9) 0.5362(4) 0.54689(11) 0.0275(5) Uani 1 1 d .
C1 C -0.08542(12) 0.6934(4) 0.02202(17) 0.0210(6) Uani 1 1 d .
C2 C -0.09547(12) 0.5054(4) 0.01512(17) 0.0203(6) Uani 1 1 d .
H2 H -0.129070 0.461249 -0.012486 0.024 Uiso 1 1 calc R
C3 C -0.05453(12) 0.3852(5) 0.05011(16) 0.0207(6) Uani 1 1 d .
H3 H -0.060541 0.258933 0.046098 0.025 Uiso 1 1 calc R
C4 C -0.00429(12) 0.4528(4) 0.09137(16) 0.0171(6) Uani 1 1 d .
C5 C 0.04016(12) 0.3201(4) 0.12516(16) 0.0188(6) Uani 1 1 d .
C6 C 0.13302(12) 0.3022(4) 0.20027(16) 0.0176(6) Uani 1 1 d .
H6 H 0.120517 0.192847 0.221228 0.021 Uiso 1 1 calc R
C7 C 0.16554(12) 0.4272(4) 0.26111(16) 0.0173(6) Uani 1 1 d .
H7 H 0.147945 0.431010 0.300845 0.021 Uiso 1 1 calc R
C8 C 0.24548(12) 0.4076(4) 0.22834(14) 0.0142(5) Uani 1 1 d .
C9 C 0.30799(11) 0.4110(4) 0.26076(15) 0.0141(5) Uani 1 1 d .
H9 H 0.313423 0.406236 0.313097 0.017 Uiso 1 1 calc R
C10 C 0.34614(12) 0.2659(4) 0.24418(16) 0.0182(6) Uani 1 1 d .
H10A H 0.346331 0.273350 0.193888 0.022 Uiso 1 1 calc R
H10B H 0.333499 0.144320 0.253057 0.022 Uiso 1 1 calc R
C11 C 0.40490(12) 0.2991(4) 0.29309(16) 0.0183(6) Uani 1 1 d .
H11A H 0.404798 0.278555 0.342891 0.022 Uiso 1 1 calc R
H11B H 0.429723 0.210234 0.280956 0.022 Uiso 1 1 calc R
C12 C 0.42661(12) 0.4935(4) 0.28596(15) 0.0157(6) Uani 1 1 d .
C13 C 0.47505(12) 0.5577(5) 0.35035(15) 0.0195(6) Uani 1 1 d .
H13 H 0.465639 0.521773 0.394742 0.023 Uiso 1 1 calc R
C14 C 0.53370(12) 0.4867(5) 0.35647(16) 0.0201(6) Uani 1 1 d .
H14 H 0.546463 0.538692 0.316717 0.024 Uiso 1 1 calc R
C15 C 0.57093(12) 0.5569(6) 0.42739(17) 0.0307(8) Uani 1 1 d .
H15A H 0.563513 0.685906 0.433688 0.037 Uiso 1 1 calc R
H15B H 0.564039 0.488605 0.467439 0.037 Uiso 1 1 calc R
C16 C 0.66536(12) 0.5332(5) 0.48985(15) 0.0186(6) Uani 1 1 d .
C17 C 0.72260(11) 0.5284(4) 0.48229(14) 0.0157(5) Uani 1 1 d .
C18 C 0.76532(12) 0.5143(5) 0.54463(15) 0.0224(6) Uani 1 1 d .
H18 H 0.757640 0.503600 0.589180 0.027 Uiso 1 1 calc R
C19 C 0.81929(13) 0.5162(5) 0.54061(16) 0.0257(7) Uani 1 1 d .
H19 H 0.847963 0.506259 0.582326 0.031 Uiso 1 1 calc R
C20 C 0.83040(11) 0.5329(5) 0.47408(15) 0.0189(6) Uani 1 1 d .
C21 C 0.00469(12) 0.6423(4) 0.09819(16) 0.0183(6) Uani 1 1 d .
H21 H 0.038080 0.687015 0.126177 0.022 Uiso 1 1 calc R
C22 C -0.03618(13) 0.7641(4) 0.06323(17) 0.0207(6) Uani 1 1 d .
H22 H -0.030534 0.890452 0.067472 0.025 Uiso 1 1 calc R
C23 C 0.44355(12) 0.5100(5) 0.21501(15) 0.0194(6) Uani 1 1 d .
H23A H 0.474793 0.432661 0.217119 0.029 Uiso 1 1 calc GR
H23B H 0.452919 0.635463 0.208092 0.029 Uiso 1 1 calc GR
H23C H 0.413497 0.472335 0.175530 0.029 Uiso 1 1 calc GR
C24 C 0.47165(13) 0.7720(5) 0.34583(18) 0.0247(7) Uani 1 1 d .
H24A H 0.477646 0.824482 0.393663 0.030 Uiso 1 1 calc R
H24B H 0.499433 0.819937 0.324092 0.030 Uiso 1 1 calc R
C25 C 0.41322(12) 0.8217(4) 0.29881(17) 0.0207(6) Uani 1 1 d .
H25A H 0.396145 0.915016 0.321754 0.025 Uiso 1 1 calc R
H25B H 0.414289 0.864344 0.251409 0.025 Uiso 1 1 calc R
C26 C 0.38322(12) 0.6382(4) 0.29441(15) 0.0154(6) Uani 1 1 d .
H26 H 0.379168 0.618147 0.343144 0.018 Uiso 1 1 calc R
C27 C 0.32565(12) 0.6066(4) 0.24484(14) 0.0144(5) Uani 1 1 d .
C28 C 0.32623(13) 0.7711(5) 0.13317(17) 0.0223(6) Uani 1 1 d .
H28A H 0.333883 0.869994 0.168281 0.027 Uiso 1 1 calc R
H28B H 0.355699 0.768259 0.109377 0.027 Uiso 1 1 calc R
C29 C 0.26445(15) 0.6718(5) 0.02591(17) 0.0278(7) Uani 1 1 d .
H29A H 0.295461 0.659936 0.006075 0.042 Uiso 1 1 calc GR
H29B H 0.232785 0.709315 -0.011296 0.042 Uiso 1 1 calc GR
H29C H 0.257204 0.555681 0.045306 0.042 Uiso 1 1 calc GR
C30 C 0.27775(12) 0.7237(4) 0.25571(16) 0.0170(6) Uani 1 1 d .
H30A H 0.278062 0.846089 0.235738 0.020 Uiso 1 1 calc R
H30B H 0.278641 0.733362 0.306317 0.020 Uiso 1 1 calc R
C31 C 0.22762(12) 0.6120(4) 0.21346(15) 0.0148(5) Uani 1 1 d .
H31 H 0.219961 0.638662 0.161799 0.018 Uiso 1 1 calc R
C32 C 0.17508(12) 0.6205(4) 0.23728(15) 0.0174(6) Uani 1 1 d .
C33 C 0.73461(12) 0.5453(5) 0.41584(15) 0.0225(6) Uani 1 1 d .
H33 H 0.706035 0.554445 0.373987 0.027 Uiso 1 1 calc R
C34 C 0.78864(13) 0.5485(5) 0.41135(15) 0.0212(6) Uani 1 1 d .
H34 H 0.796561 0.560969 0.367014 0.025 Uiso 1 1 calc R
C35 C 0.53828(14) 0.2770(5) 0.35405(19) 0.0282(7) Uani 1 1 d .
H35A H 0.576370 0.242145 0.366942 0.042 Uiso 1 1 calc GR
H35B H 0.520935 0.234138 0.306229 0.042 Uiso 1 1 calc GR
H35C H 0.520417 0.223141 0.387461 0.042 Uiso 1 1 calc GR
C36 C 0.22004(12) 0.2887(4) 0.16372(15) 0.0174(6) Uani 1 1 d .
H36 H 0.241029 0.247503 0.133676 0.021 Uiso 1 1 calc R
C37 C 0.16713(13) 0.2437(4) 0.15046(16) 0.0194(6) Uani 1 1 d .
H37 H 0.150878 0.174759 0.109657 0.023 Uiso 1 1 calc R

loop_
_atom_site_aniso_label
_atom_site_aniso_U_11
_atom_site_aniso_U_22
_atom_site_aniso_U_33
_atom_site_aniso_U_23
_atom_site_aniso_U_13
_atom_site_aniso_U_12
Cl1 0.0244(4) 0.0296(5) 0.0509(5) 0.0142(4) 0.0015(4) 0.0075(4)
Cl2 0.0205(3) 0.0403(5) 0.0248(4) 0.0052(4) 0.0073(3) -0.0021(4)
O1 0.0168(10) 0.0144(10) 0.0249(11) -0.0025(9) -0.0003(8) -0.0004(8)
O2 0.0159(9) 0.0196(10) 0.0137(9) 0.0030(8) 0.0044(7) 0.0001(9)
O3 0.0150(10) 0.0457(15) 0.0182(10) -0.0038(11) 0.0012(8) 0.0029(11)
O4 0.0206(11) 0.0175(12) 0.0406(14) -0.0004(10) 0.0030(10) -0.0026(9)
O5 0.0222(10) 0.0165(10) 0.0132(9) 0.0035(8) 0.0057(8) 0.0007(8)
O6 0.0242(11) 0.0205(12) 0.0170(10) 0.0039(9) 0.0036(8) 0.0049(9)
C38 0.0241(16) 0.0234(17) 0.045(2) -0.0079(15) 0.0132(15) 0.0004(14)
O8 0.0219(10) 0.0424(14) 0.0182(10) -0.0008(11) 0.0057(8) 0.0024(11)
C1 0.0179(14) 0.0227(17) 0.0232(15) 0.0046(12) 0.0068(12) 0.0040(12)
C2 0.0141(13) 0.0223(16) 0.0243(14) -0.0001(12) 0.0043(11) -0.0033(12)
C3 0.0187(14) 0.0197(16) 0.0242(15) -0.0015(12) 0.0064(12) -0.0023(12)
C4 0.0166(13) 0.0186(15) 0.0176(14) -0.0018(11) 0.0071(11) 0.0008(11)
C5 0.0166(13) 0.0194(16) 0.0210(14) -0.0032(12) 0.0056(11) -0.0032(12)
C6 0.0172(13) 0.0138(14) 0.0198(14) 0.0017(11) 0.0014(11) -0.0004(11)
C7 0.0172(14) 0.0194(15) 0.0155(13) -0.0018(11) 0.0049(11) 0.0003(12)
C8 0.0171(14) 0.0146(13) 0.0113(12) 0.0020(11) 0.0043(10) 0.0009(11)
C9 0.0145(13) 0.0156(13) 0.0123(12) 0.0012(10) 0.0036(10) -0.0009(11)
C10 0.0196(14) 0.0142(14) 0.0207(14) -0.0013(11) 0.0053(11) -0.0011(11)
C11 0.0169(14) 0.0156(14) 0.0218(14) 0.0020(11) 0.0042(11) 0.0008(11)
C12 0.0181(13) 0.0142(14) 0.0148(13) 0.0024(10) 0.0047(11) 0.0010(11)
C13 0.0177(13) 0.0256(16) 0.0151(12) -0.0014(12) 0.0040(10) 0.0001(13)
C14 0.0159(13) 0.0267(17) 0.0173(14) -0.0008(12) 0.0034(11) 0.0005(12)
C15 0.0157(14) 0.054(2) 0.0218(15) -0.0094(16) 0.0034(12) 0.0009(16)
C16 0.0204(13) 0.0174(14) 0.0163(13) -0.0022(12) 0.0016(10) 0.0004(12)
C17 0.0194(13) 0.0112(13) 0.0153(12) 0.0008(11) 0.0026(10) -0.0012(11)
C18 0.0234(14) 0.0301(18) 0.0132(13) 0.0044(13) 0.0039(11) -0.0013(14)
C19 0.0218(14) 0.039(2) 0.0147(13) 0.0068(14) 0.0013(11) -0.0012(15)
C20 0.0177(13) 0.0184(14) 0.0212(14) 0.0014(13) 0.0059(11) -0.0023(13)
C21 0.0174(14) 0.0187(15) 0.0191(14) -0.0037(12) 0.0053(11) -0.0014(12)
C22 0.0231(15) 0.0164(15) 0.0244(15) -0.0005(12) 0.0093(12) 0.0006(12)
C23 0.0203(13) 0.0231(16) 0.0161(13) -0.0008(12) 0.0068(11) 0.0000(12)
C24 0.0184(15) 0.0249(17) 0.0287(16) -0.0064(13) 0.0025(12) -0.0003(13)
C25 0.0190(14) 0.0168(15) 0.0246(15) -0.0038(12) 0.0029(11) -0.0004(12)
C26 0.0172(13) 0.0162(14) 0.0127(12) -0.0006(11) 0.0039(10) 0.0018(11)
C27 0.0181(13) 0.0134(13) 0.0120(12) -0.0006(10) 0.0046(10) 0.0003(11)
C28 0.0234(15) 0.0230(16) 0.0202(14) 0.0105(12) 0.0051(12) -0.0008(13)
C29 0.0369(18) 0.0304(18) 0.0147(14) 0.0022(13) 0.0045(13) 0.0097(15)
C30 0.0180(14) 0.0147(14) 0.0182(13) -0.0020(11) 0.0043(11) -0.0003(11)
C31 0.0179(13) 0.0116(13) 0.0145(12) -0.0011(10) 0.0035(10) 0.0011(11)
C32 0.0181(14) 0.0179(15) 0.0150(13) -0.0038(11) 0.0024(11) -0.0011(11)
C33 0.0234(14) 0.0269(16) 0.0149(13) -0.0011(13) 0.0007(11) 0.0006(14)
C34 0.0273(15) 0.0222(15) 0.0138(12) 0.0009(12) 0.0053(11) 0.0009(13)
C35 0.0213(16) 0.0292(18) 0.0326(18) 0.0038(15) 0.0046(13) 0.0024(14)
C36 0.0223(14) 0.0156(14) 0.0135(13) -0.0010(11) 0.0035(11) 0.0011(11)
C37 0.0225(15) 0.0154(14) 0.0172(13) -0.0025(11) -0.0005(11) 0.0009(12)

loop_
_atom_type_symbol
_atom_type_description
_atom_type_scat_dispersion_real
_atom_type_scat_dispersion_imag
_atom_type_scat_source
C C 0.0033 0.0016 'International Tables Vol C Tables 4.2.6.8 and 6.1.1.4'
H H 0.0000 0.0000 'International Tables Vol C Tables 4.2.6.8 and 6.1.1.4'
Cl Cl 0.1484 0.1585 'International Tables Vol C Tables 4.2.6.8 and 6.1.1.4'
O O 0.0106 0.0060 'International Tables Vol C Tables 4.2.6.8 and 6.1.1.4'

loop_
_geom_angle_atom_site_label_1
_geom_angle_atom_site_label_2
_geom_angle_atom_site_label_3
_geom_angle
C5 O1 C6 118.6(2)
C7 O2 C8 103.3(2)
C16 O3 C15 116.1(2)
C28 O5 C27 118.4(2)
C28 O6 C29 111.9(2)
H38A C38 H38B 120.0
C32 C38 H38A 120.0
C32 C38 H38B 120.0
C2 C1 Cl1 118.9(2)
C22 C1 Cl1 118.8(3)
C22 C1 C2 122.2(3)
C1 C2 H2 120.6
C3 C2 C1 118.8(3)
C3 C2 H2 120.6
C2 C3 H3 119.9
C2 C3 C4 120.1(3)
C4 C3 H3 119.9
C3 C4 C5 119.0(3)
C3 C4 C21 120.1(3)
C21 C4 C5 120.8(3)
O1 C5 C4 110.8(3)
O4 C5 O1 123.9(3)
O4 C5 C4 125.4(3)
O1 C6 H6 109.4
O1 C6 C7 105.5(2)
O1 C6 C37 111.3(2)
C7 C6 H6 109.4
C37 C6 H6 109.4
C37 C6 C7 111.8(2)
O2 C7 C6 107.3(2)
O2 C7 H7 110.5
O2 C7 C32 103.4(2)
C6 C7 H7 110.5
C32 C7 C6 114.4(2)
C32 C7 H7 110.5
O2 C8 C9 108.0(2)
O2 C8 C31 103.4(2)
O2 C8 C36 106.5(2)
C9 C8 C31 106.0(2)
C36 C8 C9 120.7(3)
C36 C8 C31 110.8(2)
C8 C9 H9 105.5
C8 C9 C27 104.7(2)
C10 C9 C8 122.9(2)
C10 C9 H9 105.5
C10 C9 C27 111.5(2)
C27 C9 H9 105.5
C9 C10 H10A 109.9
C9 C10 H10B 109.9
C9 C10 C11 108.7(2)
H10A C10 H10B 108.3
C11 C10 H10A 109.9
C11 C10 H10B 109.9
C10 C11 H11A 108.9
C10 C11 H11B 108.9
H11A C11 H11B 107.7
C12 C11 C10 113.3(2)
C12 C11 H11A 108.9
C12 C11 H11B 108.9
C11 C12 C13 115.3(2)
C11 C12 C23 109.9(2)
C11 C12 C26 109.6(2)
C23 C12 C13 109.7(2)
C23 C12 C26 114.0(2)
C26 C12 C13 98.0(2)
C12 C13 H13 107.0
C14 C13 C12 119.6(2)
C14 C13 H13 107.0
C14 C13 C24 112.1(3)
C24 C13 C12 103.5(2)
C24 C13 H13 107.0
C13 C14 H14 108.5
C15 C14 C13 107.9(2)
C15 C14 H14 108.5
C15 C14 C35 109.1(3)
C35 C14 C13 114.2(3)
C35 C14 H14 108.5
O3 C15 C14 108.5(2)
O3 C15 H15A 110.0
O3 C15 H15B 110.0
C14 C15 H15A 110.0
C14 C15 H15B 110.0
H15A C15 H15B 108.4
O3 C16 C17 112.2(2)
O8 C16 O3 123.5(3)
O8 C16 C17 124.3(3)
C18 C17 C16 117.9(3)
C18 C17 C33 119.5(3)
C33 C17 C16 122.6(3)
C17 C18 H18 120.0
C19 C18 C17 120.1(3)
C19 C18 H18 120.0
C18 C19 H19 120.2
C18 C19 C20 119.6(3)
C20 C19 H19 120.2
C19 C20 Cl2 119.2(2)
C34 C20 Cl2 119.4(2)
C34 C20 C19 121.4(3)
C4 C21 H21 119.9
C22 C21 C4 120.1(3)
C22 C21 H21 119.9
C1 C22 C21 118.6(3)
C1 C22 H22 120.7
C21 C22 H22 120.7
C12 C23 H23A 109.5
C12 C23 H23B 109.5
C12 C23 H23C 109.5
H23A C23 H23B 109.5
H23A C23 H23C 109.5
H23B C23 H23C 109.5
C13 C24 H24A 110.3
C13 C24 H24B 110.3
H24A C24 H24B 108.6
C25 C24 C13 107.1(3)
C25 C24 H24A 110.3
C25 C24 H24B 110.3
C24 C25 H25A 111.4
C24 C25 H25B 111.4
H25A C25 H25B 109.2
C26 C25 C24 102.1(2)
C26 C25 H25A 111.4
C26 C25 H25B 111.4
C12 C26 H26 104.6
C25 C26 C12 104.2(2)
C25 C26 H26 104.6
C25 C26 C27 122.8(2)
C27 C26 C12 114.2(2)
C27 C26 H26 104.6
O5 C27 C9 104.6(2)
O5 C27 C26 112.7(2)
O5 C27 C30 110.3(2)
C26 C27 C9 106.9(2)
C26 C27 C30 118.8(2)
C30 C27 C9 101.9(2)
O5 C28 H28A 109.3
O5 C28 H28B 109.3
O6 C28 O5 111.7(2)
O6 C28 H28A 109.3
O6 C28 H28B 109.3
H28A C28 H28B 107.9
O6 C29 H29A 109.5
O6 C29 H29B 109.5
O6 C29 H29C 109.5
H29A C29 H29B 109.5
H29A C29 H29C 109.5
H29B C29 H29C 109.5
C27 C30 H30A 111.5
C27 C30 H30B 111.5
C27 C30 C31 101.6(2)
H30A C30 H30B 109.3
C31 C30 H30A 111.5
C31 C30 H30B 111.5
C8 C31 H31 110.2
C30 C31 C8 104.4(2)
C30 C31 H31 110.2
C32 C31 C8 102.5(2)
C32 C31 C30 118.7(2)
C32 C31 H31 110.2
C38 C32 C7 126.9(3)
C38 C32 C31 127.1(3)
C31 C32 C7 105.9(2)
C17 C33 H33 119.6
C34 C33 C17 120.8(3)
C34 C33 H33 119.6
C20 C34 C33 118.6(3)
C20 C34 H34 120.7
C33 C34 H34 120.7
C14 C35 H35A 109.5
C14 C35 H35B 109.5
C14 C35 H35C 109.5
H35A C35 H35B 109.5
H35A C35 H35C 109.5
H35B C35 H35C 109.5
C8 C36 H36 120.5
C37 C36 C8 119.0(3)
C37 C36 H36 120.5
C6 C37 H37 119.3
C36 C37 C6 121.3(3)
C36 C37 H37 119.3

loop_
_geom_bond_atom_site_label_1
_geom_bond_atom_site_label_2
_geom_bond_distance
Cl1 C1 1.739(3)
Cl2 C20 1.740(3)
O1 C5 1.347(3)
O1 C6 1.453(3)
O2 C7 1.430(3)
O2 C8 1.463(3)
O3 C15 1.452(4)
O3 C16 1.343(3)
O4 C5 1.212(4)
O5 C27 1.455(3)
O5 C28 1.411(4)
O6 C28 1.405(4)
O6 C29 1.426(4)
C38 H38A 0.9300
C38 H38B 0.9300
C38 C32 1.316(5)
O8 C16 1.208(4)
C1 C2 1.390(5)
C1 C22 1.383(4)
C2 H2 0.9300
C2 C3 1.384(4)
C3 H3 0.9300
C3 C4 1.395(4)
C4 C5 1.492(4)
C4 C21 1.396(4)
C6 H6 0.9800
C6 C7 1.537(4)
C6 C37 1.507(4)
C7 H7 0.9800
C7 C32 1.517(4)
C8 C9 1.534(4)
C8 C31 1.557(4)
C8 C36 1.511(4)
C9 H9 0.9800
C9 C10 1.517(4)
C9 C27 1.544(4)
C10 H10A 0.9700
C10 H10B 0.9700
C10 C11 1.549(4)
C11 H11A 0.9700
C11 H11B 0.9700
C11 C12 1.534(4)
C12 C13 1.563(4)
C12 C23 1.538(4)
C12 C26 1.557(4)
C13 H13 0.9800
C13 C14 1.541(4)
C13 C24 1.562(5)
C14 H14 0.9800
C14 C15 1.525(4)
C14 C35 1.531(5)
C15 H15A 0.9700
C15 H15B 0.9700
C16 C17 1.488(4)
C17 C18 1.388(4)
C17 C33 1.394(4)
C18 H18 0.9300
C18 C19 1.383(4)
C19 H19 0.9300
C19 C20 1.385(4)
C20 C34 1.380(4)
C21 H21 0.9300
C21 C22 1.390(4)
C22 H22 0.9300
C23 H23A 0.9600
C23 H23B 0.9600
C23 H23C 0.9600
C24 H24A 0.9700
C24 H24B 0.9700
C24 C25 1.554(4)
C25 H25A 0.9700
C25 H25B 0.9700
C25 C26 1.525(4)
C26 H26 0.9800
C26 C27 1.529(4)
C27 C30 1.536(4)
C28 H28A 0.9700
C28 H28B 0.9700
C29 H29A 0.9600
C29 H29B 0.9600
C29 H29C 0.9600
C30 H30A 0.9700
C30 H30B 0.9700
C30 C31 1.541(4)
C31 H31 0.9800
C31 C32 1.513(4)
C33 H33 0.9300
C33 C34 1.387(4)
C34 H34 0.9300
C35 H35A 0.9600
C35 H35B 0.9600
C35 H35C 0.9600
C36 H36 0.9300
C36 C37 1.331(4)
C37 H37 0.9300

loop_
_geom_torsion_atom_site_label_1
_geom_torsion_atom_site_label_2
_geom_torsion_atom_site_label_3
_geom_torsion_atom_site_label_4
_geom_torsion
Cl1 C1 C2 C3 176.7(2)
Cl1 C1 C22 C21 -176.7(2)
Cl2 C20 C34 C33 179.8(3)
O1 C6 C7 O2 -162.2(2)
O1 C6 C7 C32 -48.1(3)
O1 C6 C37 C36 122.3(3)
O2 C7 C32 C38 -148.1(3)
O2 C7 C32 C31 28.6(3)
O2 C8 C9 C10 106.8(3)
O2 C8 C9 C27 -124.8(2)
O2 C8 C31 C30 99.3(2)
O2 C8 C31 C32 -25.1(3)
O2 C8 C36 C37 36.0(4)
O3 C16 C17 C18 -175.4(3)
O3 C16 C17 C33 7.4(5)
O5 C27 C30 C31 64.2(3)
O8 C16 C17 C18 4.4(5)
O8 C16 C17 C33 -172.8(3)
C1 C2 C3 C4 0.0(5)
C2 C1 C22 C21 0.7(5)
C2 C3 C4 C5 -176.7(3)
C2 C3 C4 C21 0.7(5)
C3 C4 C5 O1 179.5(3)
C3 C4 C5 O4 0.3(5)
C3 C4 C21 C22 -0.7(5)
C4 C21 C22 C1 0.0(5)
C5 O1 C6 C7 -155.5(2)
C5 O1 C6 C37 83.0(3)
C5 C4 C21 C22 176.6(3)
C6 O1 C5 O4 -2.0(4)
C6 O1 C5 C4 178.8(2)
C6 C7 C32 C38 95.6(4)
C6 C7 C32 C31 -87.7(3)
C7 O2 C8 C9 156.3(2)
C7 O2 C8 C31 44.3(3)
C7 O2 C8 C36 -72.6(3)
C7 C6 C37 C36 4.5(4)
C8 O2 C7 C6 76.0(3)
C8 O2 C7 C32 -45.3(3)
C8 C9 C10 C11 -173.1(2)
C8 C9 C27 O5 -77.0(2)
C8 C9 C27 C26 163.2(2)
C8 C9 C27 C30 37.8(3)
C8 C31 C32 C38 175.0(3)
C8 C31 C32 C7 -1.7(3)
C8 C36 C37 C6 -2.7(4)
C9 C8 C31 C30 -14.2(3)
C9 C8 C31 C32 -138.6(2)
C9 C8 C36 C37 159.4(3)
C9 C10 C11 C12 -55.9(3)
C9 C27 C30 C31 -46.4(3)
C10 C9 C27 O5 58.0(3)
C10 C9 C27 C26 -61.8(3)
C10 C9 C27 C30 172.8(2)
C10 C11 C12 C13 159.9(2)
C10 C11 C12 C23 -75.5(3)
C10 C11 C12 C26 50.6(3)
C11 C12 C13 C14 77.6(3)
C11 C12 C13 C24 -156.8(3)
C11 C12 C26 C25 170.9(2)
C11 C12 C26 C27 -52.5(3)
C12 C13 C14 C15 -174.7(3)
C12 C13 C14 C35 -53.3(4)
C12 C13 C24 C25 18.3(3)
C12 C26 C27 O5 -57.3(3)
C12 C26 C27 C9 57.1(3)
C12 C26 C27 C30 171.5(2)
C13 C12 C26 C25 50.4(3)
C13 C12 C26 C27 -173.0(2)
C13 C14 C15 O3 -165.4(3)
C13 C24 C25 C26 12.6(3)
C14 C13 C24 C25 148.5(2)
C15 O3 C16 O8 6.4(5)
C15 O3 C16 C17 -173.8(3)
C16 O3 C15 C14 -160.1(3)
C16 C17 C18 C19 -177.6(3)
C16 C17 C33 C34 177.0(3)
C17 C18 C19 C20 0.3(6)
C17 C33 C34 C20 0.6(5)
C18 C17 C33 C34 -0.1(5)
C18 C19 C20 Cl2 179.7(3)
C18 C19 C20 C34 0.2(6)
C19 C20 C34 C33 -0.7(5)
C21 C4 C5 O1 2.2(4)
C21 C4 C5 O4 -177.1(3)
C22 C1 C2 C3 -0.7(5)
C23 C12 C13 C14 -47.0(4)
C23 C12 C13 C24 78.5(3)
C23 C12 C26 C25 -65.4(3)
C23 C12 C26 C27 71.2(3)
C24 C13 C14 C15 63.9(3)
C24 C13 C14 C35 -174.6(3)
C24 C25 C26 C12 -39.5(3)
C24 C25 C26 C27 -171.3(3)
C25 C26 C27 O5 70.3(3)
C25 C26 C27 C9 -175.3(2)
C25 C26 C27 C30 -60.9(4)
C26 C12 C13 C14 -166.2(3)
C26 C12 C13 C24 -40.6(3)
C26 C27 C30 C31 -163.5(2)
C27 O5 C28 O6 -111.2(3)
C27 C9 C10 C11 61.5(3)
C27 C30 C31 C8 37.4(3)
C27 C30 C31 C32 150.8(3)
C28 O5 C27 C9 164.9(2)
C28 O5 C27 C26 -79.3(3)
C28 O5 C27 C30 56.1(3)
C29 O6 C28 O5 -62.9(3)
C30 C31 C32 C38 60.6(4)
C30 C31 C32 C7 -116.0(3)
C31 C8 C9 C10 -142.9(3)
C31 C8 C9 C27 -14.5(3)
C31 C8 C36 C37 -75.9(3)
C33 C17 C18 C19 -0.3(5)
C35 C14 C15 O3 70.0(4)
C36 C8 C9 C10 -16.0(4)
C36 C8 C9 C27 112.4(3)
C36 C8 C31 C30 -146.9(2)
C36 C8 C31 C32 88.7(3)
C37 C6 C7 O2 -41.0(3)
C37 C6 C7 C32 73.0(3)
